data_7102584
loop_
_publ_author_name
'Maurizot, Victor'
'Linti, Gerald'
'Huc, Ivan'

_publ_section_title
;
 Solid state characterization of oligopyridine dicarboxamide helicates.
;
_journal_issue 8
_journal_name_full 'Chemical communications (Cambridge, England)'
_journal_page_first 924
_journal_page_last 925
_journal_paper_doi 10.1039/b317078k
_journal_year 2004
_chemical_formula_moiety 'C66 H47 N15 O11 Cu3 x C2H6OS x 1/8NaO2C2H6 x 5/8 CH4O x 1/4 C2H6O'
_chemical_formula_sum 'C69.13 H57.38 Cu3 N15 Na0.13 O13 S'
_chemical_formula_weight 1531.73
_chemical_name_systematic
;
?
;
_space_group_IT_number 56
_symmetry_cell_setting orthorhombic
_symmetry_space_group_name_Hall '-P 2ab 2ac'
_symmetry_space_group_name_H-M 'P c c n'
_atom_sites_solution_hydrogens geom
_atom_sites_solution_primary direct
_atom_sites_solution_secondary difmap
_audit_creation_method SHELXL-97
_cell_angle_alpha 90.00
_cell_angle_beta 90.00
_cell_angle_gamma 90.00
_cell_formula_units_Z 8
_cell_length_a 32.177(6)
_cell_length_b 15.395(3)
_cell_length_c 29.607(6)
_cell_measurement_temperature 200(2)
_cell_volume 14666(5)
_computing_structure_refinement 'SHELXL-97 (Sheldrick, 1997)'
_computing_structure_solution 'SHELXS-97 (Sheldrick, 1990)'
_diffrn_ambient_temperature 200(2)
_diffrn_measured_fraction_theta_full 0.990
_diffrn_measured_fraction_theta_max 0.990
_diffrn_radiation_monochromator graphite
_diffrn_radiation_source 'fine-focus sealed tube'
_diffrn_radiation_type MoK\a
_diffrn_radiation_wavelength 0.71073
_diffrn_reflns_av_R_equivalents 0.0893
_diffrn_reflns_av_sigmaI/netI 0.0772
_diffrn_reflns_limit_h_max 36
_diffrn_reflns_limit_h_min -36
_diffrn_reflns_limit_k_max 17
_diffrn_reflns_limit_k_min -17
_diffrn_reflns_limit_l_max 33
_diffrn_reflns_limit_l_min -33
_diffrn_reflns_number 83122
_diffrn_reflns_theta_full 24.00
_diffrn_reflns_theta_max 24.00
_diffrn_reflns_theta_min 1.62
_exptl_absorpt_coefficient_mu 0.962
_exptl_crystal_density_diffrn 1.387
_exptl_crystal_density_method 'not measured'
_exptl_crystal_F_000 6284
_refine_diff_density_max 0.977
_refine_diff_density_min -0.846
_refine_diff_density_rms 0.122
_refine_ls_extinction_method none
_refine_ls_goodness_of_fit_ref 0.942
_refine_ls_hydrogen_treatment mixed
_refine_ls_matrix_type full
_refine_ls_number_parameters 1017
_refine_ls_number_reflns 11402
_refine_ls_number_restraints 5
_refine_ls_restrained_S_all 0.943
_refine_ls_R_factor_all 0.1095
_refine_ls_R_factor_gt 0.0672
_refine_ls_shift/su_max 1.336
_refine_ls_shift/su_mean 0.029
_refine_ls_structure_factor_coef Fsqd
_refine_ls_weighting_details 'calc w=1/[\s^2^(Fo^2^)+(0.1388P)^2^+0.0000P] where P=(Fo^2^+2Fc^2^)/3'
_refine_ls_weighting_scheme calc
_refine_ls_wR_factor_gt 0.1857
_refine_ls_wR_factor_ref 0.2067
_reflns_number_gt 6612
_reflns_number_total 11402
_reflns_threshold_expression >2sigma(I)
_cod_data_source_file b317078k.txt
_cod_data_source_block vm273o
_cod_original_sg_symbol_H-M Pccn
_cod_database_code 7102584

loop_
_symmetry_equiv_pos_as_xyz
'x, y, z'
'-x+1/2, -y+1/2, z'
'-x, y+1/2, -z+1/2'
'x+1/2, -y, -z+1/2'
'-x, -y, -z'
'x-1/2, y-1/2, -z'
'x, -y-1/2, z-1/2'
'-x-1/2, y, z-1/2'

loop_
_atom_site_label
_atom_site_type_symbol
_atom_site_fract_x
_atom_site_fract_y
_atom_site_fract_z
_atom_site_U_iso_or_equiv
_atom_site_adp_type
_atom_site_occupancy
_atom_site_symmetry_multiplicity
_atom_site_calc_flag
_atom_site_refinement_flags
_atom_site_disorder_assembly
_atom_site_disorder_group
Cu1 Cu 0.128131(16) 0.56486(4) 0.302505(18) 0.03612(14) Uani 1 1 d . . .
Cu2 Cu 0.201323(16) 0.69885(4) 0.243519(19) 0.03802(15) Uani 1 1 d . . .
Cu3 Cu 0.085859(18) 0.35069(4) 0.32019(2) 0.04511(16) Uani 1 1 d . . .
S1 S 0.08860(6) 0.43949(12) 0.62331(6) 0.0795(5) Uani 1 1 d . . .
O1 O -0.08877(14) 0.4231(3) 0.17198(16) 0.0901(15) Uani 1 1 d . . .
O2 O -0.00539(14) 0.2619(3) 0.40586(15) 0.0995(16) Uani 1 1 d . . .
O3 O 0.1246(2) 0.2502(5) 0.51190(16) 0.146(3) Uani 1 1 d . C .
O4 O 0.20230(15) 0.3808(3) 0.37640(19) 0.1114(18) Uani 1 1 d . . .
O5 O 0.15564(13) 0.5374(2) 0.14716(13) 0.0711(12) Uani 1 1 d . . .
O6 O 0.12159(12) 0.8481(3) 0.07778(12) 0.0669(11) Uani 1 1 d . . .
O7 O 0.19129(11) 0.9596(2) 0.22373(12) 0.0580(10) Uani 1 1 d . . .
O8 O 0.01174(10) 0.8065(2) 0.39741(12) 0.0574(10) Uani 1 1 d . . .
O9 O 0.00590(9) 0.5754(2) 0.27054(11) 0.0497(9) Uani 1 1 d . . .
O10 O 0.11016(14) 0.2231(3) 0.29844(14) 0.0737(13) Uani 1 1 d . . .
O11 O 0.17287(10) 0.7334(2) 0.39633(11) 0.0496(9) Uani 1 1 d . . .
O12 O 0.0872(4) 0.4262(7) 0.5651(3) 0.228(5) Uani 1 1 d . . .
O13 O 0.1242(3) 0.9812(8) 0.4093(4) 0.050(4) Uani 0.25 1 d PD A 1
H13A H 0.1022 0.9757 0.3943 0.075 Uiso 0.25 1 calc PR A 1
O14 O 0.2220(7) 0.733(3) 0.5279(13) 0.091(12) Uani 0.13 1 d P . .
O15 O 0.2067(7) 1.1492(14) 0.3408(8) 0.102(11) Uani 0.13 1 d PD B 1
N1 N -0.03930(14) 0.4462(3) 0.22455(16) 0.0661(14) Uani 1 1 d . . .
H1 H -0.0205 0.4846 0.2326 0.079 Uiso 1 1 calc R . .
N2 N -0.00960(12) 0.3723(3) 0.28226(15) 0.0528(12) Uani 1 1 d . . .
N3 N 0.02851(13) 0.3116(3) 0.34084(14) 0.0534(12) Uani 1 1 d . . .
N4 N 0.09613(14) 0.3306(3) 0.38319(15) 0.0542(12) Uani 1 1 d . . .
N5 N 0.14639(13) 0.3931(3) 0.32685(14) 0.0522(12) Uani 1 1 d . . .
N6 N 0.16614(11) 0.4863(2) 0.27091(14) 0.0429(11) Uani 1 1 d . . .
N7 N 0.17964(12) 0.5901(3) 0.21519(14) 0.0478(11) Uani 1 1 d . . .
N8 N 0.17568(12) 0.7441(3) 0.18975(13) 0.0430(11) Uani 1 1 d . . .
N9 N 0.21004(11) 0.8251(2) 0.25273(13) 0.0399(10) Uani 1 1 d . . .
N10 N 0.23114(10) 0.6504(2) 0.29653(13) 0.0354(9) Uani 1 1 d . . .
N11 N 0.16935(11) 0.6375(2) 0.33610(13) 0.0391(10) Uani 1 1 d . . .
N12 N 0.09168(10) 0.6418(2) 0.33396(12) 0.0355(10) Uani 1 1 d . . .
N13 N 0.07317(11) 0.5202(2) 0.28061(12) 0.0386(10) Uani 1 1 d . . .
N14 N 0.07955(12) 0.3787(3) 0.25384(13) 0.0424(10) Uani 1 1 d . . .
N18 N 0.09053(15) 0.2356(3) 0.22475(16) 0.0624(14) Uani 1 1 d . . .
H18B H 0.0860 0.2032 0.2008 0.075 Uiso 1 1 calc R . .
C1 C -0.0482(2) 0.5524(5) 0.1677(2) 0.087(2) Uani 1 1 d . . .
H1A H -0.0730 0.5839 0.1576 0.130 Uiso 1 1 calc R . .
H1B H -0.0300 0.5413 0.1418 0.130 Uiso 1 1 calc R . .
H1C H -0.0333 0.5872 0.1902 0.130 Uiso 1 1 calc R . .
C2 C -0.06090(18) 0.4681(5) 0.1883(2) 0.0707(19) Uani 1 1 d . . .
C3 C -0.04098(15) 0.3729(4) 0.25234(19) 0.0568(15) Uani 1 1 d . . .
C4 C -0.07130(17) 0.3084(4) 0.2511(2) 0.0685(18) Uani 1 1 d . . .
H4A H -0.0932 0.3088 0.2296 0.082 Uiso 1 1 calc R . .
C5 C -0.06753(18) 0.2444(4) 0.2828(2) 0.079(2) Uani 1 1 d . . .
H5A H -0.0878 0.1995 0.2832 0.095 Uiso 1 1 calc R . .
C6 C -0.03648(17) 0.2413(4) 0.3137(2) 0.0717(19) Uani 1 1 d . . .
H6A H -0.0348 0.1956 0.3352 0.086 Uiso 1 1 calc R . .
C7 C -0.00724(16) 0.3076(3) 0.31277(19) 0.0549(15) Uani 1 1 d . . .
C8 C 0.0266(2) 0.2881(4) 0.3850(2) 0.0680(18) Uani 1 1 d . . .
C9 C 0.0668(2) 0.2959(4) 0.4087(2) 0.0667(18) Uani 1 1 d . . .
C10 C 0.0763(2) 0.2683(5) 0.4530(2) 0.092(2) Uani 1 1 d . . .
H10A H 0.0555 0.2435 0.4717 0.110 Uiso 1 1 calc R . .
C11 C 0.1178(2) 0.2784(6) 0.4691(2) 0.093(3) Uani 1 1 d . . .
C12 C 0.1475(3) 0.3137(5) 0.4429(2) 0.090(2) Uani 1 1 d . . .
H12A H 0.1754 0.3202 0.4529 0.108 Uiso 1 1 calc R . .
C13 C 0.1347(2) 0.3401(4) 0.3999(2) 0.0683(18) Uani 1 1 d . . .
C14 C 0.1643(2) 0.3738(4) 0.3665(2) 0.0709(19) Uani 1 1 d . . .
C15 C 0.17231(15) 0.4094(3) 0.2906(2) 0.0540(15) Uani 1 1 d . . .
C16 C 0.2012(2) 0.3504(4) 0.2731(3) 0.089(2) Uani 1 1 d . . .
H16A H 0.2053 0.2959 0.2874 0.107 Uiso 1 1 calc R . .
C17 C 0.2230(2) 0.3711(4) 0.2359(3) 0.118(3) Uani 1 1 d . . .
H17A H 0.2430 0.3316 0.2243 0.141 Uiso 1 1 calc R . .
C18 C 0.21653(19) 0.4489(4) 0.2150(3) 0.091(2) Uani 1 1 d . . .
H18A H 0.2318 0.4638 0.1886 0.109 Uiso 1 1 calc R . .
C19 C 0.18747(16) 0.5059(3) 0.23266(19) 0.0541(15) Uani 1 1 d . . .
C20 C 0.16507(16) 0.5961(3) 0.17249(18) 0.0505(14) Uani 1 1 d . . .
C21 C 0.16016(15) 0.6893(3) 0.15916(16) 0.0448(13) Uani 1 1 d . . .
C22 C 0.14131(17) 0.7184(3) 0.12049(18) 0.0562(15) Uani 1 1 d . . .
H22A H 0.1303 0.6790 0.0989 0.067 Uiso 1 1 calc R . .
C23 C 0.13880(17) 0.8092(4) 0.11399(18) 0.0591(16) Uani 1 1 d . . .
C24 C 0.15472(16) 0.8643(4) 0.14651(18) 0.0538(15) Uani 1 1 d . . .
H24A H 0.1526 0.9254 0.1428 0.065 Uiso 1 1 calc R . .
C25 C 0.17370(15) 0.8305(3) 0.18425(16) 0.0452(13) Uani 1 1 d . . .
C26 C 0.19219(14) 0.8795(3) 0.22215(17) 0.0444(13) Uani 1 1 d . . .
C27 C 0.1037(2) 0.7930(4) 0.04258(18) 0.0682(18) Uani 1 1 d . . .
H27A H 0.0795 0.7605 0.0544 0.082 Uiso 1 1 calc R . .
H27B H 0.1246 0.7509 0.0314 0.082 Uiso 1 1 calc R . .
C28 C 0.09074(18) 0.8534(4) 0.00566(18) 0.0623(17) Uani 1 1 d . . .
C29 C 0.0499(2) 0.8703(5) -0.0002(2) 0.084(2) Uani 1 1 d . . .
H29A H 0.0297 0.8427 0.0183 0.101 Uiso 1 1 calc R . .
C30 C 0.0373(2) 0.9296(6) -0.0344(2) 0.098(3) Uani 1 1 d . . .
H30A H 0.0088 0.9426 -0.0389 0.118 Uiso 1 1 calc R . .
C31 C 0.0673(3) 0.9677(5) -0.0607(2) 0.097(3) Uani 1 1 d . . .
H31A H 0.0591 1.0076 -0.0835 0.117 Uiso 1 1 calc R . .
C32 C 0.1085(3) 0.9498(4) -0.0550(2) 0.084(2) Uani 1 1 d . . .
H32A H 0.1288 0.9763 -0.0737 0.101 Uiso 1 1 calc R . .
C33 C 0.1198(2) 0.8925(4) -0.0217(2) 0.077(2) Uani 1 1 d . . .
H33A H 0.1484 0.8796 -0.0173 0.093 Uiso 1 1 calc R . .
C34 C 0.27346(13) 0.6400(3) 0.29239(17) 0.0394(12) Uani 1 1 d . . .
C35 C 0.29665(14) 0.6031(3) 0.32616(17) 0.0451(13) Uani 1 1 d . . .
H35A H 0.3258 0.5956 0.3225 0.054 Uiso 1 1 calc R . .
C36 C 0.27726(15) 0.5768(4) 0.36576(18) 0.0537(15) Uani 1 1 d . . .
H36A H 0.2927 0.5502 0.3894 0.064 Uiso 1 1 calc R . .
C37 C 0.23484(15) 0.5902(3) 0.37005(17) 0.0470(14) Uani 1 1 d . . .
H37A H 0.2210 0.5746 0.3972 0.056 Uiso 1 1 calc R . .
C38 C 0.21299(13) 0.6259(3) 0.33530(14) 0.0344(11) Uani 1 1 d . . .
C39 C 0.15359(13) 0.6913(3) 0.36767(15) 0.0378(12) Uani 1 1 d . . .
C40 C 0.10695(13) 0.6968(3) 0.36381(14) 0.0361(12) Uani 1 1 d . . .
C41 C 0.08213(13) 0.7536(3) 0.38760(15) 0.0412(12) Uani 1 1 d . . .
H41A H 0.0934 0.7918 0.4096 0.049 Uiso 1 1 calc R . .
C42 C 0.03959(14) 0.7524(3) 0.37790(16) 0.0457(13) Uani 1 1 d . . .
C43 C 0.02369(14) 0.6941(3) 0.34633(16) 0.0443(13) Uani 1 1 d . . .
H43A H -0.0052 0.6918 0.3400 0.053 Uiso 1 1 calc R . .
C44 C 0.05098(13) 0.6403(3) 0.32487(15) 0.0360(12) Uani 1 1 d . . .
C45 C 0.04055(15) 0.5748(3) 0.28868(16) 0.0434(13) Uani 1 1 d . . .
C46 C 0.07033(14) 0.4621(3) 0.24388(16) 0.0405(12) Uani 1 1 d . . .
C47 C 0.06218(16) 0.4898(4) 0.20077(17) 0.0492(14) Uani 1 1 d . . .
H47A H 0.0561 0.5492 0.1951 0.059 Uiso 1 1 calc R . .
C48 C 0.06285(17) 0.4315(4) 0.16588(18) 0.0590(16) Uani 1 1 d . . .
H48A H 0.0572 0.4501 0.1359 0.071 Uiso 1 1 calc R . .
C49 C 0.07154(16) 0.3480(4) 0.17449(17) 0.0544(15) Uani 1 1 d . . .
H49A H 0.0719 0.3067 0.1507 0.065 Uiso 1 1 calc R . .
C50 C 0.08012(16) 0.3221(3) 0.21894(19) 0.0509(14) Uani 1 1 d . . .
C51 C 0.02648(16) 0.8658(4) 0.43156(18) 0.0620(16) Uani 1 1 d . . .
H51A H 0.0506 0.8992 0.4202 0.074 Uiso 1 1 calc R . .
H51B H 0.0350 0.8336 0.4590 0.074 Uiso 1 1 calc R . .
C52 C -0.00913(16) 0.9255(4) 0.44200(16) 0.0571(16) Uani 1 1 d . . .
C53 C -0.0030(2) 1.0157(4) 0.44102(18) 0.0691(18) Uani 1 1 d . . .
H53A H 0.0236 1.0386 0.4338 0.083 Uiso 1 1 calc R . .
C54 C -0.0354(2) 1.0713(4) 0.45059(19) 0.0725(19) Uani 1 1 d . . .
H54A H -0.0316 1.1323 0.4486 0.087 Uiso 1 1 calc R . .
C55 C -0.0733(2) 1.0381(5) 0.4630(2) 0.084(2) Uani 1 1 d . . .
H55A H -0.0955 1.0763 0.4703 0.100 Uiso 1 1 calc R . .
C56 C -0.07932(19) 0.9501(5) 0.4648(2) 0.080(2) Uani 1 1 d . . .
H56A H -0.1057 0.9281 0.4737 0.095 Uiso 1 1 calc R . .
C57 C -0.04774(18) 0.8921(4) 0.45393(18) 0.0660(18) Uani 1 1 d . . .
H57A H -0.0524 0.8312 0.4546 0.079 Uiso 1 1 calc R . .
C58 C 0.1695(4) 0.2531(16) 0.5282(3) 0.282(11) Uani 1 1 d . . .
C59 C 0.17553(19) 0.2715(5) 0.5760(2) 0.069(4) Uani 0.482(5) 1 d PG C 1
C60 C 0.1668(2) 0.1977(5) 0.6014(3) 0.080(5) Uani 0.482(5) 1 d PG C 1
H60A H 0.1583 0.1458 0.5867 0.096 Uiso 0.50 1 calc PR C 1
C61 C 0.1704(3) 0.2000(7) 0.6481(3) 0.274(11) Uani 0.482(5) 1 d PG C 1
H61A H 0.1644 0.1496 0.6655 0.328 Uiso 0.50 1 calc PR C 1
C62 C 0.1827(3) 0.2761(8) 0.6696(2) 0.109(6) Uani 0.482(5) 1 d PG C 1
H62A H 0.1852 0.2777 0.7015 0.130 Uiso 0.50 1 calc PR C 1
C63 C 0.1915(3) 0.3499(6) 0.6442(3) 0.069(4) Uani 0.482(5) 1 d PG C 1
H63A H 0.2000 0.4019 0.6589 0.082 Uiso 0.50 1 calc PR C 1
C64 C 0.1879(3) 0.3476(5) 0.5975(3) 0.118(7) Uani 0.482(5) 1 d PG C 1
H64A H 0.1939 0.3980 0.5801 0.141 Uiso 0.50 1 calc PR C 1
C65 C 0.1060(2) 0.1926(4) 0.2595(2) 0.0668(18) Uani 1 1 d . . .
C66 C 0.1194(3) 0.0988(4) 0.2495(3) 0.121(3) Uani 1 1 d . . .
H66A H 0.1410 0.0812 0.2710 0.182 Uiso 1 1 calc R . .
H66B H 0.1305 0.0953 0.2187 0.182 Uiso 1 1 calc R . .
H66C H 0.0954 0.0600 0.2524 0.182 Uiso 1 1 calc R . .
C67 C 0.07834(16) 0.3569(3) 0.64301(18) 0.0505(14) Uani 1 1 d . . .
H67A H 0.0751 0.3636 0.6757 0.076 Uiso 1 1 calc R . .
H67B H 0.1007 0.3153 0.6368 0.076 Uiso 1 1 calc R . .
H67C H 0.0523 0.3356 0.6300 0.076 Uiso 1 1 calc R . .
C68 C 0.0450(2) 0.5059(5) 0.6284(3) 0.094(2) Uani 1 1 d . . .
H68A H 0.0206 0.4756 0.6164 0.141 Uiso 1 1 calc R . .
H68B H 0.0494 0.5598 0.6115 0.141 Uiso 1 1 calc R . .
H68C H 0.0403 0.5197 0.6604 0.141 Uiso 1 1 calc R . .
C641 C 0.1826(5) 0.1420(11) 0.5157(7) 1.72(3) Uani 0.518(5) 1 d PG C 2
C642 C 0.1925(6) 0.0750(13) 0.5452(6) 0.45(3) Uani 0.518(5) 1 d PG C 2
H64B H 0.1770 0.0676 0.5723 0.543 Uiso 0.50 1 calc PR C 2
C643 C 0.2250(7) 0.0187(12) 0.5352(8) 1.05(7) Uani 0.518(5) 1 d PG C 2
H64C H 0.2317 -0.0271 0.5554 1.261 Uiso 0.50 1 calc PR C 2
C644 C 0.2476(6) 0.0295(13) 0.4956(9) 0.47(4) Uani 0.518(5) 1 d PG C 2
H64D H 0.2699 -0.0090 0.4888 0.564 Uiso 0.50 1 calc PR C 2
C645 C 0.2378(6) 0.0965(14) 0.4661(7) 0.182(11) Uani 0.518(5) 1 d PG C 2
H64E H 0.2533 0.1039 0.4390 0.218 Uiso 0.50 1 calc PR C 2
C646 C 0.2053(5) 0.1528(12) 0.4761(7) 0.79(5) Uani 0.518(5) 1 d PG C 2
H64F H 0.1986 0.1986 0.4559 0.951 Uiso 0.50 1 calc PR C 2
C69 C 0.1303(5) 1.0660(12) 0.4191(6) 0.052(6) Uani 0.25 1 d PD A 1
H69A H 0.1056 1.0897 0.4348 0.062 Uiso 0.25 1 calc PR A 1
H69B H 0.1345 1.0994 0.3909 0.062 Uiso 0.25 1 calc PR A 1
C70 C 0.1662(6) 1.073(2) 0.4474(7) 0.108(12) Uani 0.25 1 d PD A 1
H70D H 0.1704 1.1345 0.4556 0.162 Uiso 0.25 1 calc PR A 1
H70E H 0.1907 1.0520 0.4311 0.162 Uiso 0.25 1 calc PR A 1
H70F H 0.1621 1.0389 0.4748 0.162 Uiso 0.25 1 calc PR A 1
C71 C 0.2500 0.7500 0.5470(10) 0.19(4) Uani 0.25 2 d SPD . .
C72 C 0.2500 0.7500 0.5972(11) 0.21(4) Uani 0.25 2 d SPD . .
H72A H 0.2249 0.7792 0.6083 0.322 Uiso 0.13 1 calc PR . .
H72B H 0.2746 0.7808 0.6083 0.322 Uiso 0.13 1 calc PR . .
H72C H 0.2505 0.6900 0.6083 0.322 Uiso 0.13 1 calc PR . .
C73 C 0.2169(10) 1.141(2) 0.3883(10) 0.12(2) Uani 0.13 1 d PD . .
H73A H 0.2225 1.1989 0.4008 0.181 Uiso 0.13 1 calc PR B 1
H73B H 0.2416 1.1045 0.3917 0.181 Uiso 0.13 1 calc PR B 1
H73C H 0.1935 1.1148 0.4044 0.181 Uiso 0.13 1 calc PR B 1
C74 C 0.1776(4) 0.8979(12) 0.4906(7) 0.432(17) Uani 0.50 1 d PD . .
H74A H 0.1961 0.9264 0.4689 0.647 Uiso 0.50 1 calc PR . .
H74B H 0.1938 0.8586 0.5098 0.647 Uiso 0.50 1 calc PR . .
H74C H 0.1641 0.9419 0.5094 0.647 Uiso 0.50 1 calc PR . .
Na1 Na 0.2500 0.7500 0.4479(5) 0.068(4) Uani 0.25 2 d SP . .
O16 O 0.1460(2) 0.8482(5) 0.4662(2) 0.056(2) Uani 0.50 1 d PD . .

loop_
_atom_site_aniso_label
_atom_site_aniso_U_11
_atom_site_aniso_U_22
_atom_site_aniso_U_33
_atom_site_aniso_U_23
_atom_site_aniso_U_13
_atom_site_aniso_U_12
Cu1 0.0356(3) 0.0316(3) 0.0411(3) -0.0026(2) 0.0023(2) 0.0018(2)
Cu2 0.0371(3) 0.0281(3) 0.0489(3) -0.0024(3) 0.0002(2) 0.0037(2)
Cu3 0.0539(3) 0.0372(3) 0.0442(3) 0.0039(3) 0.0072(3) -0.0021(3)
S1 0.0928(11) 0.0667(11) 0.0792(11) 0.0109(9) -0.0014(9) -0.0038(9)
O1 0.081(3) 0.091(3) 0.098(3) -0.038(3) -0.031(2) 0.008(3)
O2 0.103(3) 0.101(4) 0.094(3) 0.028(3) 0.055(3) -0.002(3)
O3 0.165(5) 0.218(7) 0.055(3) 0.018(4) -0.011(3) 0.058(5)
O4 0.092(3) 0.092(3) 0.151(4) 0.036(3) -0.063(3) -0.020(3)
O5 0.096(3) 0.049(2) 0.069(2) -0.020(2) 0.002(2) -0.012(2)
O6 0.090(3) 0.061(2) 0.050(2) -0.0020(19) -0.026(2) -0.007(2)
O7 0.075(2) 0.0321(19) 0.067(2) -0.0029(17) -0.0254(19) 0.0099(17)
O8 0.0430(17) 0.069(2) 0.060(2) -0.0236(19) 0.0022(16) 0.0193(17)
O9 0.0375(16) 0.056(2) 0.056(2) -0.0036(17) -0.0080(15) -0.0002(16)
O10 0.100(3) 0.048(2) 0.073(3) 0.003(2) 0.006(2) 0.013(2)
O11 0.0459(17) 0.053(2) 0.0502(19) -0.0149(17) -0.0004(15) 0.0002(16)
O12 0.358(13) 0.205(9) 0.122(6) 0.000(6) -0.025(7) 0.044(9)
O13 0.028(6) 0.072(10) 0.050(8) -0.002(7) -0.014(6) 0.009(6)
O14 0.018(12) 0.12(3) 0.13(3) -0.04(2) -0.041(14) -0.016(16)
O15 0.045(12) 0.020(11) 0.24(3) 0.074(16) -0.065(17) 0.042(10)
N1 0.057(3) 0.070(3) 0.072(3) -0.004(3) -0.016(2) -0.006(2)
N2 0.045(2) 0.052(3) 0.061(3) -0.007(2) 0.004(2) -0.008(2)
N3 0.064(2) 0.040(2) 0.057(3) 0.003(2) 0.019(2) -0.002(2)
N4 0.075(3) 0.034(2) 0.053(3) 0.002(2) 0.010(2) -0.002(2)
N5 0.060(2) 0.041(2) 0.056(3) 0.007(2) -0.005(2) 0.007(2)
N6 0.0387(19) 0.031(2) 0.059(2) -0.003(2) 0.0008(18) -0.0003(17)
N7 0.054(2) 0.030(2) 0.059(3) -0.005(2) 0.013(2) -0.0006(19)
N8 0.047(2) 0.031(2) 0.051(2) -0.0007(19) -0.0027(18) 0.0018(18)
N9 0.0397(19) 0.029(2) 0.051(2) -0.0037(18) -0.0130(17) 0.0093(16)
N10 0.0326(17) 0.0223(19) 0.051(2) -0.0055(17) 0.0021(16) 0.0047(15)
N11 0.0322(17) 0.039(2) 0.046(2) -0.0069(19) 0.0046(16) 0.0091(17)
N12 0.0325(18) 0.036(2) 0.037(2) -0.0013(18) 0.0044(15) -0.0022(17)
N13 0.046(2) 0.034(2) 0.036(2) -0.0025(18) 0.0009(17) 0.0017(18)
N14 0.045(2) 0.033(2) 0.050(2) -0.0073(19) 0.0084(18) -0.0058(18)
N18 0.079(3) 0.041(3) 0.067(3) -0.011(2) -0.001(3) 0.001(2)
C1 0.091(4) 0.106(6) 0.064(4) -0.008(4) -0.018(3) 0.018(4)
C2 0.060(3) 0.077(4) 0.075(4) -0.025(4) -0.010(3) 0.001(3)
C3 0.045(3) 0.053(3) 0.072(4) -0.020(3) 0.009(3) -0.006(3)
C4 0.048(3) 0.065(4) 0.093(4) -0.032(3) 0.005(3) -0.008(3)
C5 0.063(3) 0.046(4) 0.129(5) -0.020(4) 0.038(4) -0.021(3)
C6 0.057(3) 0.045(3) 0.113(5) -0.011(3) 0.024(3) -0.014(3)
C7 0.053(3) 0.042(3) 0.069(3) -0.004(3) 0.025(3) -0.002(3)
C8 0.095(4) 0.043(3) 0.066(4) 0.013(3) 0.033(3) 0.007(3)
C9 0.093(4) 0.050(4) 0.056(3) 0.002(3) 0.013(3) 0.003(3)
C10 0.115(5) 0.106(6) 0.054(4) 0.026(4) 0.027(4) 0.012(5)
C11 0.099(5) 0.127(7) 0.053(4) 0.000(4) -0.005(4) 0.016(5)
C12 0.134(6) 0.080(5) 0.057(4) 0.006(4) -0.021(4) -0.026(4)
C13 0.103(4) 0.041(3) 0.061(4) 0.004(3) -0.021(3) -0.002(3)
C14 0.077(4) 0.044(3) 0.091(5) 0.010(3) -0.010(4) -0.012(3)
C15 0.045(3) 0.036(3) 0.081(4) 0.004(3) -0.001(3) -0.004(2)
C16 0.090(4) 0.027(3) 0.150(7) 0.010(4) 0.023(5) 0.019(3)
C17 0.108(4) 0.044(4) 0.202(7) 0.026(4) 0.102(5) 0.022(4)
C18 0.083(4) 0.042(4) 0.149(6) 0.002(4) 0.071(4) 0.009(3)
C19 0.060(3) 0.028(3) 0.074(4) -0.006(3) 0.019(3) 0.000(2)
C20 0.055(3) 0.043(3) 0.054(3) -0.011(3) 0.009(2) -0.006(3)
C21 0.053(3) 0.033(3) 0.048(3) -0.009(2) 0.004(2) -0.002(2)
C22 0.076(3) 0.043(3) 0.050(3) -0.008(3) -0.009(3) -0.009(3)
C23 0.064(3) 0.069(4) 0.045(3) -0.006(3) -0.016(3) -0.007(3)
C24 0.060(3) 0.044(3) 0.058(3) -0.004(3) -0.008(3) 0.001(3)
C25 0.048(3) 0.043(3) 0.045(3) -0.001(2) -0.010(2) 0.004(2)
C26 0.042(2) 0.033(3) 0.059(3) -0.004(2) -0.008(2) 0.002(2)
C27 0.089(4) 0.069(4) 0.047(3) -0.011(3) -0.016(3) -0.006(3)
C28 0.076(4) 0.070(4) 0.040(3) -0.009(3) -0.012(3) 0.006(3)
C29 0.079(4) 0.111(6) 0.063(4) -0.006(4) -0.003(3) -0.007(4)
C30 0.087(4) 0.128(7) 0.081(5) -0.002(5) -0.025(4) 0.022(5)
C31 0.151(7) 0.081(5) 0.060(4) -0.003(4) -0.020(5) 0.014(5)
C32 0.130(6) 0.064(4) 0.060(4) -0.009(3) 0.005(4) -0.001(4)
C33 0.089(4) 0.081(5) 0.061(4) -0.012(4) 0.002(3) 0.005(4)
C34 0.039(2) 0.024(2) 0.055(3) -0.004(2) 0.011(2) 0.004(2)
C35 0.033(2) 0.045(3) 0.057(3) 0.005(3) 0.002(2) 0.006(2)
C36 0.045(3) 0.060(3) 0.056(3) 0.009(3) -0.003(2) 0.009(3)
C37 0.047(3) 0.051(3) 0.043(3) 0.007(2) 0.007(2) 0.002(2)
C38 0.035(2) 0.034(3) 0.035(2) -0.006(2) 0.0048(19) -0.002(2)
C39 0.038(2) 0.038(3) 0.038(2) 0.006(2) 0.004(2) 0.000(2)
C40 0.039(2) 0.038(3) 0.032(2) 0.002(2) 0.0035(19) 0.008(2)
C41 0.041(2) 0.044(3) 0.038(2) -0.007(2) 0.001(2) 0.005(2)
C42 0.045(2) 0.049(3) 0.043(3) -0.001(2) 0.004(2) 0.014(2)
C43 0.038(2) 0.051(3) 0.044(3) -0.002(2) 0.000(2) 0.010(2)
C44 0.033(2) 0.038(3) 0.037(2) 0.001(2) 0.0005(19) 0.000(2)
C45 0.047(3) 0.037(3) 0.045(3) 0.006(2) 0.006(2) -0.001(2)
C46 0.042(2) 0.037(3) 0.042(3) 0.002(2) 0.002(2) -0.005(2)
C47 0.058(3) 0.041(3) 0.049(3) -0.004(3) -0.003(2) 0.003(2)
C48 0.070(3) 0.064(4) 0.042(3) 0.000(3) -0.011(3) 0.001(3)
C49 0.064(3) 0.057(4) 0.043(3) -0.012(3) -0.003(2) -0.005(3)
C50 0.054(3) 0.033(3) 0.066(3) -0.013(3) 0.004(3) -0.004(2)
C51 0.055(3) 0.079(4) 0.051(3) -0.025(3) -0.006(2) 0.024(3)
C52 0.064(3) 0.077(4) 0.031(3) -0.005(3) 0.002(2) 0.028(3)
C53 0.079(4) 0.084(5) 0.044(3) -0.006(3) 0.001(3) 0.018(4)
C54 0.096(4) 0.068(4) 0.053(3) -0.003(3) 0.009(3) 0.035(4)
C55 0.082(4) 0.097(5) 0.072(4) -0.001(4) 0.012(3) 0.051(4)
C56 0.063(3) 0.104(5) 0.071(4) 0.003(4) 0.017(3) 0.027(4)
C57 0.077(4) 0.072(4) 0.049(3) 0.010(3) 0.012(3) 0.021(3)
C58 0.171(10) 0.59(3) 0.084(6) 0.020(12) -0.070(7) 0.042(15)
C59 0.053(6) 0.090(10) 0.065(8) 0.001(7) -0.014(6) 0.010(7)
C60 0.055(7) 0.143(13) 0.043(6) 0.029(8) 0.001(5) -0.002(8)
C61 0.019(6) 0.55(3) 0.251(16) 0.319(17) 0.002(8) 0.022(12)
C62 0.031(6) 0.158(15) 0.137(13) -0.072(12) 0.007(7) 0.002(8)
C63 0.081(8) 0.066(8) 0.059(7) 0.000(6) -0.033(6) -0.012(7)
C64 0.088(10) 0.143(16) 0.123(13) 0.022(12) -0.039(10) 0.028(11)
C65 0.087(4) 0.045(3) 0.069(4) -0.012(3) 0.019(3) 0.001(3)
C66 0.218(9) 0.044(4) 0.102(6) 0.005(4) 0.044(6) 0.040(5)
C67 0.060(3) 0.031(3) 0.061(3) 0.029(2) -0.014(2) -0.002(2)
C68 0.111(5) 0.064(4) 0.108(5) 0.001(4) 0.018(5) 0.011(4)
C641 1.18(4) 1.96(4) 2.00(6) 1.53(4) 0.57(5) -0.503
C642 0.22(2) 0.90(7) 0.24(3) -0.28(4) 0.05(2) -0.28(4)
C643 1.40(13) 0.31(4) 1.45(16) -0.48(6) -1.00(12) 0.52(6)
C644 0.82(11) 0.16(2) 0.43(5) -0.18(3) 0.23(6) -0.13(4)
C645 0.150(18) 0.111(16) 0.28(3) -0.047(19) 0.01(2) -0.005(14)
C646 0.29(2) 0.085(18) 2.00(16) 0.10(4) -0.61(5) 0.018(19)
C69 0.034(9) 0.079(15) 0.041(10) -0.024(10) -0.025(8) 0.025(10)
C70 0.041(11) 0.25(4) 0.037(12) -0.049(18) -0.003(10) 0.023(18)
C71 0.25(9) 0.11(5) 0.21(8) 0.000 0.000 0.02(6)
C72 0.04(2) 0.28(9) 0.33(10) 0.000 0.000 0.03(4)
C73 0.026(16) 0.001(17) 0.33(7) -0.06(3) 0.09(3) 0.003(15)
C74 0.41(3) 0.51(4) 0.37(3) 0.32(3) 0.28(2) 0.37(3)
Na1 0.049(6) 0.072(9) 0.083(9) 0.000 0.000 -0.008(6)
O16 0.059(4) 0.062(5) 0.045(4) -0.026(4) 0.011(3) -0.003(4)

loop_
_atom_type_symbol
_atom_type_description
_atom_type_scat_dispersion_real
_atom_type_scat_dispersion_imag
_atom_type_scat_source
C C 0.0033 0.0016 'International Tables Vol C Tables 4.2.6.8 and 6.1.1.4'
H H 0.0000 0.0000 'International Tables Vol C Tables 4.2.6.8 and 6.1.1.4'
N N 0.0061 0.0033 'International Tables Vol C Tables 4.2.6.8 and 6.1.1.4'
O O 0.0106 0.0060 'International Tables Vol C Tables 4.2.6.8 and 6.1.1.4'
Cu Cu 0.3201 1.2651 'International Tables Vol C Tables 4.2.6.8 and 6.1.1.4'
Na Na 0.0362 0.0249 'International Tables Vol C Tables 4.2.6.8 and 6.1.1.4'
S S 0.1246 0.1234 'International Tables Vol C Tables 4.2.6.8 and 6.1.1.4'

loop_
_geom_angle_atom_site_label_1
_geom_angle_atom_site_label_2
_geom_angle_atom_site_label_3
_geom_angle
_geom_angle_site_symmetry_1
_geom_angle_site_symmetry_3
N12 Cu1 N6 179.16(16) . .
N12 Cu1 N11 79.49(15) . .
N6 Cu1 N11 99.73(15) . .
N12 Cu1 N13 80.14(15) . .
N6 Cu1 N13 100.63(15) . .
N11 Cu1 N13 159.64(15) . .
N8 Cu2 N9 79.61(16) . .
N8 Cu2 N10 176.15(15) . .
N9 Cu2 N10 101.04(15) . .
N8 Cu2 N7 78.82(17) . .
N9 Cu2 N7 158.20(16) . .
N10 Cu2 N7 100.69(16) . .
N4 Cu3 N14 174.93(18) . .
N4 Cu3 N3 79.42(19) . .
N14 Cu3 N3 105.31(16) . .
N4 Cu3 N5 78.20(18) . .
N14 Cu3 N5 96.91(16) . .
N3 Cu3 N5 157.02(17) . .
N4 Cu3 O10 94.51(17) . .
N14 Cu3 O10 86.66(16) . .
N3 Cu3 O10 98.36(17) . .
N5 Cu3 O10 88.56(17) . .
C67 S1 O12 107.0(4) . .
C67 S1 C68 107.4(3) . .
O12 S1 C68 97.7(5) . .
C11 O3 C58 116.1(8) . .
C23 O6 C27 118.1(4) . .
C42 O8 C51 118.1(4) . .
C65 O10 Cu3 124.3(4) . .
C39 O11 Na1 146.2(3) . .
C71 O14 Na1 100(2) . .
C2 N1 C3 131.6(5) . .
C3 N2 C7 119.3(5) . .
C8 N3 C7 121.1(5) . .
C8 N3 Cu3 114.1(4) . .
C7 N3 Cu3 124.8(3) . .
C9 N4 C13 119.5(5) . .
C9 N4 Cu3 119.8(4) . .
C13 N4 Cu3 120.0(4) . .
C14 N5 C15 117.4(5) . .
C14 N5 Cu3 114.8(4) . .
C15 N5 Cu3 123.6(3) . .
C15 N6 C19 119.1(4) . .
C15 N6 Cu1 115.6(3) . .
C19 N6 Cu1 125.2(3) . .
C20 N7 C19 117.8(4) . .
C20 N7 Cu2 117.1(3) . .
C19 N7 Cu2 123.4(3) . .
C21 N8 C25 121.7(4) . .
C21 N8 Cu2 119.6(3) . .
C25 N8 Cu2 118.7(3) . .
C26 N9 C34 118.9(4) . 2_565
C26 N9 Cu2 116.9(3) . .
C34 N9 Cu2 123.1(3) 2_565 .
C38 N10 C34 118.3(4) . .
C38 N10 Cu2 124.9(3) . .
C34 N10 Cu2 116.8(3) . .
C39 N11 C38 117.6(4) . .
C39 N11 Cu1 116.0(3) . .
C38 N11 Cu1 125.3(3) . .
C40 N12 C44 120.7(4) . .
C40 N12 Cu1 119.8(3) . .
C44 N12 Cu1 119.5(3) . .
C45 N13 C46 118.4(4) . .
C45 N13 Cu1 114.2(3) . .
C46 N13 Cu1 121.6(3) . .
C46 N14 C50 116.7(4) . .
C46 N14 Cu3 115.9(3) . .
C50 N14 Cu3 127.2(3) . .
C65 N18 C50 132.1(5) . .
O1 C2 N1 123.8(7) . .
O1 C2 C1 121.9(6) . .
N1 C2 C1 114.2(5) . .
N2 C3 C4 122.6(6) . .
N2 C3 N1 111.4(5) . .
C4 C3 N1 126.0(5) . .
C5 C4 C3 115.8(6) . .
C6 C5 C4 123.6(6) . .
C5 C6 C7 117.4(6) . .
N2 C7 C6 121.2(5) . .
N2 C7 N3 114.0(4) . .
C6 C7 N3 124.7(5) . .
O2 C8 N3 126.2(6) . .
O2 C8 C9 120.4(5) . .
N3 C8 C9 113.4(5) . .
N4 C9 C10 119.9(6) . .
N4 C9 C8 112.8(5) . .
C10 C9 C8 127.3(6) . .
C9 C10 C11 118.7(6) . .
C12 C11 O3 123.5(7) . .
C12 C11 C10 121.1(6) . .
O3 C11 C10 115.4(7) . .
C11 C12 C13 115.6(7) . .
N4 C13 C12 125.1(6) . .
N4 C13 C14 112.9(5) . .
C12 C13 C14 121.7(6) . .
O4 C14 N5 127.0(6) . .
O4 C14 C13 120.1(6) . .
N5 C14 C13 112.9(5) . .
N6 C15 N5 114.2(4) . .
N6 C15 C16 120.8(5) . .
N5 C15 C16 124.8(5) . .
C17 C16 C15 119.8(6) . .
C16 C17 C18 120.1(6) . .
C17 C18 C19 119.1(6) . .
N6 C19 C18 121.1(5) . .
N6 C19 N7 114.7(4) . .
C18 C19 N7 124.1(5) . .
O5 C20 N7 127.8(5) . .
O5 C20 C21 121.7(5) . .
N7 C20 C21 110.5(4) . .
N8 C21 C22 121.8(5) . .
N8 C21 C20 112.8(4) . .
C22 C21 C20 125.5(5) . .
C21 C22 C23 117.5(5) . .
O6 C23 C24 115.7(5) . .
O6 C23 C22 124.9(5) . .
C24 C23 C22 119.4(5) . .
C25 C24 C23 119.9(5) . .
N8 C25 C24 119.6(5) . .
N8 C25 C26 113.3(4) . .
C24 C25 C26 127.1(5) . .
O7 C26 N9 126.8(5) . .
O7 C26 C25 121.9(4) . .
N9 C26 C25 111.2(4) . .
O6 C27 C28 105.7(5) . .
C29 C28 C33 120.1(6) . .
C29 C28 C27 119.1(6) . .
C33 C28 C27 120.8(6) . .
C28 C29 C30 119.4(7) . .
C31 C30 C29 118.7(7) . .
C32 C31 C30 121.8(7) . .
C31 C32 C33 118.5(7) . .
C32 C33 C28 121.6(7) . .
N10 C34 C35 121.4(4) . .
N10 C34 N9 114.0(4) . 2_565
C35 C34 N9 124.5(4) . 2_565
C34 C35 C36 119.5(4) . .
C35 C36 C37 118.4(5) . .
C38 C37 C36 120.0(5) . .
N10 C38 C37 122.3(4) . .
N10 C38 N11 114.2(4) . .
C37 C38 N11 123.4(4) . .
O11 C39 N11 127.6(4) . .
O11 C39 C40 121.5(4) . .
N11 C39 C40 110.9(4) . .
N12 C40 C41 122.3(4) . .
N12 C40 C39 112.7(4) . .
C41 C40 C39 125.0(4) . .
C40 C41 C42 117.0(4) . .
O8 C42 C43 116.1(4) . .
O8 C42 C41 123.6(4) . .
C43 C42 C41 120.3(4) . .
C44 C43 C42 117.9(4) . .
N12 C44 C43 121.7(4) . .
N12 C44 C45 111.9(4) . .
C43 C44 C45 126.4(4) . .
O9 C45 N13 128.4(5) . .
O9 C45 C44 120.2(4) . .
N13 C45 C44 111.4(4) . .
N14 C46 C47 122.7(4) . .
N14 C46 N13 114.9(4) . .
C47 C46 N13 122.2(4) . .
C48 C47 C46 119.8(5) . .
C49 C48 C47 119.2(5) . .
C48 C49 C50 119.5(5) . .
N14 C50 N18 121.9(5) . .
N14 C50 C49 122.1(5) . .
N18 C50 C49 116.0(5) . .
O8 C51 C52 106.3(4) . .
C57 C52 C53 119.8(5) . .
C57 C52 C51 120.6(6) . .
C53 C52 C51 119.6(5) . .
C54 C53 C52 120.2(6) . .
C55 C54 C53 119.8(6) . .
C56 C55 C54 120.3(6) . .
C55 C56 C57 121.5(6) . .
C52 C57 C56 118.4(6) . .
C59 C58 O3 116.1(10) . .
C59 C58 C641 110.8(13) . .
O3 C58 C641 97.4(13) . .
C60 C59 C64 120.0 . .
C60 C59 C58 109.8(10) . .
C64 C59 C58 130.2(10) . .
C61 C60 C59 120.0 . .
C60 C61 C62 120.0 . .
C63 C62 C61 120.0 . .
C62 C63 C64 120.0 . .
C63 C64 C59 120.0 . .
O10 C65 N18 124.7(5) . .
O10 C65 C66 120.0(6) . .
N18 C65 C66 115.3(6) . .
C642 C641 C646 120.0 . .
C642 C641 C58 128.9(11) . .
C646 C641 C58 100.6(10) . .
C641 C642 C643 120.0 . .
C642 C643 C644 120.0 . .
C645 C644 C643 120.0 . .
C646 C645 C644 120.0 . .
C645 C646 C641 120.0 . .
O13 C69 C70 108.7(19) . .
O14 C71 O14 118(5) . 2_565
O14 C71 C72 121(2) . .
O14 C71 C72 121(2) 2_565 .
O14 C71 Na1 59(2) . .
O14 C71 Na1 59(2) 2_565 .
C72 C71 Na1 180.000(6) . .
O14 Na1 O14 43.2(11) 2_565 .
O14 Na1 O11 142.6(6) 2_565 .
O14 Na1 O11 100.1(5) . .
O14 Na1 O11 100.1(5) 2_565 2_565
O14 Na1 O11 142.6(6) . 2_565
O11 Na1 O11 117.1(5) . 2_565
O14 Na1 C71 21.6(5) 2_565 .
O14 Na1 C71 21.6(5) . .
O11 Na1 C71 121.5(2) . .
O11 Na1 C71 121.5(2) 2_565 .

loop_
_geom_bond_atom_site_label_1
_geom_bond_atom_site_label_2
_geom_bond_distance
_geom_bond_site_symmetry_2
Cu1 N12 1.910(4) .
Cu1 N6 1.958(4) .
Cu1 N11 2.000(4) .
Cu1 N13 2.005(4) .
Cu2 N8 1.923(4) .
Cu2 N9 1.983(4) .
Cu2 N10 1.985(4) .
Cu2 N7 1.999(4) .
Cu3 N4 1.920(4) .
Cu3 N14 2.021(4) .
Cu3 N3 2.035(4) .
Cu3 N5 2.064(4) .
Cu3 O10 2.210(4) .
S1 C67 1.437(5) .
S1 O12 1.735(8) .
S1 C68 1.743(7) .
O1 C2 1.232(7) .
O2 C8 1.268(7) .
O3 C11 1.358(8) .
O3 C58 1.526(14) .
O4 C14 1.261(8) .
O5 C20 1.214(6) .
O6 C23 1.347(6) .
O6 C27 1.461(7) .
O7 C26 1.235(6) .
O8 C42 1.352(6) .
O8 C51 1.442(6) .
O9 C45 1.238(6) .
O10 C65 1.252(7) .
O11 C39 1.235(5) .
O11 Na1 2.925(8) .
O13 C69 1.352(19) .
O14 C71 1.10(3) .
O14 Na1 2.55(4) .
O15 C73 1.45(3) .
N1 C2 1.323(8) .
N1 C3 1.397(8) .
N2 C3 1.343(7) .
N2 C7 1.347(7) .
N3 C8 1.358(7) .
N3 C7 1.420(7) .
N4 C9 1.320(7) .
N4 C13 1.345(8) .
N5 C14 1.341(8) .
N5 C15 1.382(7) .
N6 C15 1.335(6) .
N6 C19 1.358(6) .
N7 C20 1.352(7) .
N7 C19 1.418(6) .
N8 C21 1.334(6) .
N8 C25 1.343(6) .
N9 C26 1.360(6) .
N9 C34 1.396(6) 2_565
N10 C38 1.342(6) .
N10 C34 1.377(5) .
N11 C39 1.347(6) .
N11 C38 1.416(5) .
N12 C40 1.319(6) .
N12 C44 1.337(5) .
N13 C45 1.366(6) .
N13 C46 1.411(6) .
N14 C46 1.351(6) .
N14 C50 1.351(6) .
N18 C65 1.322(8) .
N18 C50 1.384(7) .
C1 C2 1.490(10) .
C3 C4 1.393(8) .
C4 C5 1.366(9) .
C5 C6 1.355(9) .
C6 C7 1.388(8) .
C8 C9 1.476(9) .
C9 C10 1.413(9) .
C10 C11 1.424(10) .
C11 C12 1.347(10) .
C12 C13 1.396(9) .
C13 C14 1.469(9) .
C15 C16 1.399(8) .
C16 C17 1.342(10) .
C17 C18 1.365(9) .
C18 C19 1.384(8) .
C20 C21 1.496(7) .
C21 C22 1.371(7) .
C22 C23 1.412(8) .
C23 C24 1.382(7) .
C24 C25 1.375(7) .
C25 C26 1.477(7) .
C27 C28 1.494(8) .
C28 C29 1.352(9) .
C28 C33 1.376(9) .
C29 C30 1.420(10) .
C30 C31 1.371(11) .
C31 C32 1.364(11) .
C32 C33 1.373(9) .
C34 C35 1.371(7) .
C34 N9 1.396(6) 2_565
C35 C36 1.389(7) .
C36 C37 1.386(7) .
C37 C38 1.361(6) .
C39 C40 1.508(6) .
C40 C41 1.378(6) .
C41 C42 1.398(6) .
C42 C43 1.394(7) .
C43 C44 1.364(6) .
C44 C45 1.509(7) .
C46 C47 1.371(7) .
C47 C48 1.368(7) .
C48 C49 1.340(8) .
C49 C50 1.403(7) .
C51 C52 1.501(7) .
C52 C57 1.390(8) .
C52 C53 1.404(9) .
C53 C54 1.380(8) .
C54 C55 1.372(9) .
C55 C56 1.370(10) .
C56 C57 1.390(8) .
C58 C59 1.456(13) .
C58 C641 1.80(3) .
C59 C60 1.3900 .
C59 C64 1.3900 .
C60 C61 1.3900 .
C61 C62 1.3900 .
C62 C63 1.3900 .
C63 C64 1.3900 .
C65 C66 1.536(9) .
C641 C642 1.3900 .
C641 C646 1.3900 .
C642 C643 1.3900 .
C643 C644 1.3900 .
C644 C645 1.3900 .
C645 C646 1.3900 .
C69 C70 1.43(2) .
C71 O14 1.10(3) 2_565
C71 C72 1.49(3) .
C71 Na1 2.94(3) .
C74 O16 1.462(10) .
Na1 O14 2.55(4) 2_565
Na1 O11 2.925(8) 2_565
